data_9001546
loop_
_publ_author_name
'Della Ventura, G.'
'Robert, J.-L.'
'Raudsepp, M.'
'Hawthorne, F. C.'

_publ_section_title
;
 Site occupancies in monoclinic amphiboles: Rietveld structure refinement of
 synthetic magnesium cobalt potassium richterite
 Sample: KCo100
 Atomic parameters from ICSD
;
_journal_name_full 'American Mineralogist'
_journal_page_first 633
_journal_page_last 640
_journal_volume 78
_journal_year 1993
_chemical_formula_sum 'Ca Co5 H2 K Na O24 Si8'
_chemical_name_mineral Richterite
_space_group_IT_number 12
_symmetry_space_group_name_Hall '-C 2y'
_symmetry_space_group_name_H-M 'C 1 2/m 1'
_cell_angle_alpha 90
_cell_angle_beta 104.846
_cell_angle_gamma 90
_cell_formula_units_Z 2
_cell_length_a 10.1166
_cell_length_b 18.066
_cell_length_c 5.2752
_cell_volume 931.945
_database_code_amcsd 0001584
_exptl_crystal_density_diffrn 3.590
_cod_original_formula_sum 'Si8 Co5 (Na Ca) K O24 H2'
_cod_database_code 9001546

loop_
_space_group_symop_operation_xyz
x,y,z
1/2+x,1/2+y,z
x,-y,z
1/2+x,1/2-y,z
-x,y,-z
1/2-x,1/2+y,-z
-x,-y,-z
1/2-x,1/2-y,-z

loop_
_atom_site_label
_atom_site_fract_x
_atom_site_fract_y
_atom_site_fract_z
_atom_site_occupancy
_atom_site_U_iso_or_equiv
_atom_site_type_symbol
_atom_site_attached_hydrogens
Si1 0.27260 0.08640 0.30080 1.00000 0.00507 Si 0
Si2 0.29120 0.17100 0.80510 1.00000 0.00507 Si 0
Co1 0.00000 0.08990 0.50000 1.00000 0.00760 Co 0
Co2 0.00000 0.18080 0.00000 1.00000 0.00760 Co 0
Co3 0.00000 0.00000 0.00000 1.00000 0.00760 Co 0
Na 0.00000 0.27420 0.50000 0.50000 0.01140 Na 0
Ca 0.00000 0.27420 0.50000 0.50000 0.01140 Ca 0
K 0.02020 0.50000 0.01200 0.50000 0.02913 K 0
O1 0.10660 0.08900 0.21660 1.00000 0.01013 O 0
O2 0.12270 0.17220 0.71990 1.00000 0.01013 O 0
O-H3 0.10850 0.00000 0.72560 1.00000 0.01013 O 1
O4 0.36070 0.24130 0.78670 1.00000 0.01013 O 0
O5 0.34270 0.13170 0.10250 1.00000 0.01393 O 0
O6 0.34430 0.11330 0.59560 1.00000 0.01393 O 0
O7 0.33250 0.00000 0.32020 1.00000 0.01520 O 0

loop_
_cod_changelog_entry_id
_cod_changelog_entry_author
_cod_changelog_entry_date
_cod_changelog_entry_text
1
;cod-tools version 3.8.0
Id: cif_guess_AMCSD_atom_types 9574 2023-05-10 09:00:05Z saulius
;
2023-05-10T18:47:29+03:00
;Derived atom types and hydrogen counts
from atom names that follow the AMCSD naming convention
(Wat == water, O-H == hydroxyl).
;

loop_
_cod_related_entry_id
_cod_related_entry_database
_cod_related_entry_code
1 AMCSD 0001584
